data_2216934
loop_
_publ_author_name
'Li, Jiang-Sheng'
'Yang, Dao-Wu'
'Liu, Wei-Dong'

_publ_section_title
;
 1-Isopropyl-4-tosylpiperazin-1-ium trifluoroacetate
;
_journal_coeditor_code BT2629
_journal_issue 1
_journal_name_full 'Acta Crystallographica Section E'
_journal_page_first o22
_journal_page_last o22
_journal_paper_doi 10.1107/S1600536807061570
_journal_volume 64
_journal_year 2008
_chemical_formula_iupac 'C14 H23 N2 O2 S +, C2 F3 O2 -'
_chemical_formula_moiety 'C14 H23 N2 O2 S +, C2 F3 O2 -'
_chemical_formula_sum 'C16 H23 F3 N2 O4 S'
_chemical_formula_weight 396.42
_chemical_name_systematic
;
1-Isopropyl-4-tosylpiperazin-1-ium trifluoroacetate
;
_space_group_IT_number 14
_symmetry_cell_setting monoclinic
_symmetry_space_group_name_Hall '-P 2yn'
_symmetry_space_group_name_H-M 'P 1 21/n 1'
_atom_sites_solution_hydrogens geom
_atom_sites_solution_primary direct
_atom_sites_solution_secondary difmap
_cell_angle_alpha 90.00
_cell_angle_beta 105.87(3)
_cell_angle_gamma 90.00
_cell_formula_units_Z 4
_cell_length_a 11.659(2)
_cell_length_b 8.4274(17)
_cell_length_c 19.404(4)
_cell_measurement_reflns_used 3880
_cell_measurement_temperature 113(2)
_cell_measurement_theta_max 27.864
_cell_measurement_theta_min 2.182
_cell_volume 1833.9(7)
_computing_cell_refinement 'CrystalClear (Rigaku/MSC, 2005)'
_computing_data_collection 'CrystalClear (Rigaku/MSC, 2005)'
_computing_data_reduction 'CrystalClear (Rigaku/MSC, 2005)'
_computing_molecular_graphics 'SHELXTL (Bruker, 1997)'
_computing_publication_material 'CrystalStructure (Rigaku/MSC, 2005)'
_computing_structure_refinement 'SHELXL97 (Sheldrick, 1997)'
_computing_structure_solution 'SHELXS97 (Sheldrick, 1997)'
_diffrn_ambient_temperature 113(2)
_diffrn_measured_fraction_theta_full 0.999
_diffrn_measured_fraction_theta_max 0.999
_diffrn_measurement_device_type 'rigaku Saturn'
_diffrn_measurement_method '\w scans'
_diffrn_radiation_monochromator confocal
_diffrn_radiation_source 'rotating anode'
_diffrn_radiation_type MoK\a
_diffrn_radiation_wavelength 0.71073
_diffrn_reflns_av_R_equivalents 0.0721
_diffrn_reflns_av_sigmaI/netI 0.0611
_diffrn_reflns_limit_h_max 9
_diffrn_reflns_limit_h_min -13
_diffrn_reflns_limit_k_max 10
_diffrn_reflns_limit_k_min -9
_diffrn_reflns_limit_l_max 23
_diffrn_reflns_limit_l_min -23
_diffrn_reflns_number 10902
_diffrn_reflns_theta_full 25.02
_diffrn_reflns_theta_max 25.02
_diffrn_reflns_theta_min 1.85
_diffrn_standards_decay_% 0
_diffrn_standards_interval_count 0
_diffrn_standards_interval_time 0
_diffrn_standards_number 0
_exptl_absorpt_coefficient_mu 0.230
_exptl_absorpt_correction_T_max 0.9954
_exptl_absorpt_correction_T_min 0.9774
_exptl_absorpt_correction_type multi-scan
_exptl_absorpt_process_details '(CrystalClear; Rigaku/MSC, 2005)'
_exptl_crystal_colour colorless
_exptl_crystal_density_diffrn 1.436
_exptl_crystal_density_method 'not measured'
_exptl_crystal_description block
_exptl_crystal_F_000 832
_exptl_crystal_size_max 0.10
_exptl_crystal_size_mid 0.08
_exptl_crystal_size_min 0.02
_refine_diff_density_max 0.400
_refine_diff_density_min -0.284
_refine_ls_extinction_method none
_refine_ls_goodness_of_fit_ref 1.034
_refine_ls_hydrogen_treatment mixed
_refine_ls_matrix_type full
_refine_ls_number_parameters 270
_refine_ls_number_reflns 3226
_refine_ls_number_restraints 43
_refine_ls_restrained_S_all 1.093
_refine_ls_R_factor_all 0.0766
_refine_ls_R_factor_gt 0.0543
_refine_ls_shift/su_max 0.003
_refine_ls_shift/su_mean 0.000
_refine_ls_structure_factor_coef Fsqd
_refine_ls_weighting_details 'calc w=1/[\s^2^(Fo^2^)+(0.0512P)^2^+0.9104P] where P=(Fo^2^+2Fc^2^)/3'
_refine_ls_weighting_scheme calc
_refine_ls_wR_factor_gt 0.1133
_refine_ls_wR_factor_ref 0.1243
_reflns_number_gt 2517
_reflns_number_total 3226
_reflns_threshold_expression I>2\s(I)
_cod_data_source_file bt2629.cif
_cod_data_source_block I
_cod_depositor_comments
;
The following automatic conversions were performed:
'_symmetry_cell_setting' value 'Monoclinic' changed to 'monoclinic'
according to '/home/saulius/struct/CIF-dictionaries/cif_core.dic'
dictionary named 'cif_core.dic' version 2.4.1 from 2010-06-29.

Automatic conversion script
Id: cif_fix_enum 1527 2010-12-29 10:47:43Z saulius 

The following automatic conversions were performed:

'_symmetry_cell_setting' value 'Monoclinic' changed to 'monoclinic'
according to /home/saulius/struct/CIF-dictionaries/cif_core.dic
dictionary named 'cif_core.dic' version 2.4.1 from 2010-06-29.

Automatic conversion script
Id: cif_fix_values 1715 2011-07-08 13:25:40Z adriana 
;
_cod_original_cell_volume 1833.8(6)
_cod_original_sg_symbol_H-M 'P 21/n'
_cod_database_code 2216934
_cod_database_fobs_code 2216934

loop_
_symmetry_equiv_pos_as_xyz
'x, y, z'
'-x+1/2, y+1/2, -z+1/2'
'-x, -y, -z'
'x-1/2, -y-1/2, z-1/2'

loop_
_atom_site_type_symbol
_atom_site_label
_atom_site_fract_x
_atom_site_fract_y
_atom_site_fract_z
_atom_site_U_iso_or_equiv
_atom_site_adp_type
_atom_site_calc_flag
_atom_site_refinement_flags
_atom_site_occupancy
_atom_site_disorder_assembly
_atom_site_disorder_group
S S1 0.63629(6) -0.19035(8) 0.09809(4) 0.0214(2) Uani d . 1 . .
F F1 0.0952(9) 0.0965(13) 0.2419(6) 0.078(3) Uani d PDU 0.55(2) A 1
F F2 0.1367(11) 0.3388(12) 0.2544(5) 0.077(3) Uani d PDU 0.55(2) A 1
F F3 0.2151(6) 0.1905(18) 0.1909(5) 0.070(3) Uani d PDU 0.55(2) A 1
F F1' 0.0745(9) 0.175(2) 0.2595(5) 0.083(4) Uani d PDU 0.45(2) A 2
F F2' 0.1771(11) 0.3557(10) 0.2275(9) 0.077(4) Uani d PDU 0.45(2) A 2
F F3' 0.1949(11) 0.1212(15) 0.2000(6) 0.066(4) Uani d PDU 0.45(2) A 2
O O1 0.63011(18) -0.3355(2) 0.05863(10) 0.0265(5) Uani d . 1 . .
O O2 0.53262(17) -0.1320(2) 0.11580(10) 0.0275(5) Uani d . 1 . .
O O3 -0.0548(2) 0.3661(3) 0.14312(12) 0.0410(6) Uani d . 1 . .
O O4 0.00768(17) 0.1625(2) 0.08810(10) 0.0277(5) Uani d . 1 . .
N N1 0.6753(2) -0.0517(3) 0.04892(11) 0.0197(5) Uani d . 1 . .
N N2 0.7924(2) 0.1936(3) -0.01082(12) 0.0183(5) Uani d D 1 . .
C C1 0.7539(2) -0.2013(3) 0.17719(14) 0.0195(6) Uani d . 1 . .
C C2 0.8553(3) -0.2897(3) 0.17916(14) 0.0211(6) Uani d . 1 . .
H H2 0.8588 -0.3517 0.1402 0.025 Uiso calc R 1 . .
C C3 0.9508(3) -0.2842(4) 0.23978(15) 0.0254(7) Uani d . 1 . .
H H3 1.0186 -0.3440 0.2415 0.030 Uiso calc R 1 . .
C C4 0.9472(3) -0.1907(3) 0.29824(14) 0.0248(7) Uani d . 1 . .
C C5 0.8443(3) -0.1060(4) 0.29589(15) 0.0281(7) Uani d . 1 . .
H H5 0.8406 -0.0447 0.3351 0.034 Uiso calc R 1 . .
C C6 0.7468(3) -0.1113(3) 0.23611(15) 0.0258(7) Uani d . 1 . .
H H6 0.6776 -0.0556 0.2353 0.031 Uiso calc R 1 . .
C C7 1.0535(3) -0.1813(4) 0.36274(16) 0.0373(8) Uani d . 1 . .
H H7A 1.0736 -0.2858 0.3820 0.056 Uiso calc R 1 . .
H H7B 1.0348 -0.1150 0.3984 0.056 Uiso calc R 1 . .
H H7C 1.1199 -0.1371 0.3490 0.056 Uiso calc R 1 . .
C C8 0.6947(3) 0.1074(3) 0.08214(14) 0.0222(6) Uani d . 1 . .
H H8A 0.7690 0.1081 0.1200 0.027 Uiso calc R 1 . .
H H8B 0.6305 0.1321 0.1033 0.027 Uiso calc R 1 . .
C C9 0.6995(3) 0.2314(3) 0.02688(14) 0.0215(7) Uani d . 1 . .
H H9A 0.6221 0.2383 -0.0080 0.026 Uiso calc R 1 . .
H H9B 0.7169 0.3339 0.0501 0.026 Uiso calc R 1 . .
C C10 0.7722(2) 0.0296(3) -0.04174(14) 0.0201(6) Uani d . 1 . .
H H10A 0.8350 0.0033 -0.0639 0.024 Uiso calc R 1 . .
H H10B 0.6967 0.0261 -0.0785 0.024 Uiso calc R 1 . .
C C11 0.7712(3) -0.0907(3) 0.01589(14) 0.0213(6) Uani d . 1 . .
H H11A 0.7585 -0.1962 -0.0049 0.026 Uiso calc R 1 . .
H H11B 0.8474 -0.0898 0.0520 0.026 Uiso calc R 1 . .
C C12 0.7963(3) 0.3177(3) -0.06701(14) 0.0221(6) Uani d . 1 . .
H H12 0.7191 0.3189 -0.1033 0.026 Uiso calc R 1 . .
C C13 0.8190(3) 0.4804(3) -0.03294(16) 0.0271(7) Uani d . 1 . .
H H13A 0.8896 0.4772 0.0066 0.041 Uiso calc R 1 . .
H H13B 0.7522 0.5112 -0.0161 0.041 Uiso calc R 1 . .
H H13C 0.8296 0.5558 -0.0677 0.041 Uiso calc R 1 . .
C C14 0.8927(3) 0.2765(4) -0.10319(17) 0.0337(8) Uani d . 1 . .
H H14A 0.8996 0.3606 -0.1352 0.051 Uiso calc R 1 . .
H H14B 0.8720 0.1797 -0.1298 0.051 Uiso calc R 1 . .
H H14C 0.9675 0.2631 -0.0675 0.051 Uiso calc R 1 . .
C C15 0.0119(3) 0.2552(3) 0.13959(15) 0.0241(7) Uani d . 1 A .
C C16 0.1144(3) 0.2243(4) 0.20678(16) 0.0313(8) Uani d D 1 . .
H H2A 0.8653(14) 0.193(4) 0.0208(13) 0.031(9) Uiso d D 1 . .

loop_
_atom_site_aniso_label
_atom_site_aniso_U_11
_atom_site_aniso_U_22
_atom_site_aniso_U_33
_atom_site_aniso_U_12
_atom_site_aniso_U_13
_atom_site_aniso_U_23
S1 0.0190(4) 0.0236(4) 0.0199(4) -0.0031(3) 0.0026(3) 0.0009(3)
F1 0.079(5) 0.074(5) 0.064(4) -0.015(3) -0.010(3) 0.047(4)
F2 0.086(5) 0.073(5) 0.046(4) 0.026(4) -0.027(3) -0.032(3)
F3 0.028(3) 0.129(7) 0.050(3) 0.014(4) 0.005(2) 0.008(5)
F1' 0.077(5) 0.139(9) 0.036(4) 0.013(6) 0.019(3) 0.036(5)
F2' 0.063(5) 0.046(4) 0.085(7) -0.023(3) -0.040(4) -0.008(4)
F3' 0.062(6) 0.063(6) 0.052(5) 0.044(4) -0.021(4) -0.016(4)
O1 0.0317(13) 0.0237(11) 0.0212(10) -0.0075(9) 0.0025(9) -0.0013(8)
O2 0.0180(12) 0.0362(13) 0.0290(11) 0.0000(9) 0.0075(9) 0.0045(9)
O3 0.0448(15) 0.0332(13) 0.0382(13) 0.0159(11) 0.0001(11) -0.0083(11)
O4 0.0216(12) 0.0312(12) 0.0270(11) 0.0039(9) 0.0012(9) -0.0056(9)
N1 0.0213(14) 0.0194(13) 0.0194(12) 0.0001(10) 0.0074(10) 0.0004(10)
N2 0.0172(13) 0.0179(12) 0.0191(12) 0.0001(10) 0.0037(10) -0.0019(10)
C1 0.0223(16) 0.0160(14) 0.0187(14) -0.0008(11) 0.0031(12) 0.0019(11)
C2 0.0250(17) 0.0199(15) 0.0186(14) -0.0006(12) 0.0064(12) 0.0019(12)
C3 0.0217(17) 0.0302(17) 0.0258(15) 0.0025(13) 0.0091(13) 0.0056(13)
C4 0.0262(18) 0.0242(16) 0.0214(15) -0.0057(13) 0.0021(13) 0.0049(12)
C5 0.037(2) 0.0244(17) 0.0201(15) 0.0035(13) 0.0032(14) 0.0000(12)
C6 0.0265(18) 0.0259(17) 0.0254(15) 0.0063(13) 0.0081(13) -0.0006(13)
C7 0.031(2) 0.046(2) 0.0276(17) -0.0068(15) -0.0032(14) 0.0033(15)
C8 0.0233(17) 0.0218(15) 0.0235(15) 0.0015(12) 0.0098(13) -0.0025(12)
C9 0.0202(17) 0.0208(15) 0.0249(15) 0.0036(12) 0.0085(12) -0.0041(12)
C10 0.0204(16) 0.0182(15) 0.0215(14) 0.0006(11) 0.0054(12) -0.0039(12)
C11 0.0231(16) 0.0179(15) 0.0220(14) 0.0020(11) 0.0046(12) -0.0017(12)
C12 0.0234(16) 0.0193(15) 0.0221(15) 0.0009(12) 0.0038(12) 0.0056(12)
C13 0.0293(18) 0.0233(16) 0.0295(16) 0.0040(13) 0.0096(13) 0.0055(13)
C14 0.042(2) 0.0283(18) 0.0380(18) -0.0016(14) 0.0228(16) 0.0014(14)
C15 0.0239(18) 0.0234(16) 0.0246(15) -0.0028(12) 0.0058(13) 0.0007(13)
C16 0.032(2) 0.0311(19) 0.0285(17) -0.0004(14) 0.0039(15) -0.0037(14)

loop_
_atom_type_symbol
_atom_type_description
_atom_type_scat_dispersion_real
_atom_type_scat_dispersion_imag
_atom_type_scat_source
C C 0.0033 0.0016 'International Tables Vol C Tables 4.2.6.8 and 6.1.1.4'
H H 0.0000 0.0000 'International Tables Vol C Tables 4.2.6.8 and 6.1.1.4'
N N 0.0061 0.0033 'International Tables Vol C Tables 4.2.6.8 and 6.1.1.4'
O O 0.0106 0.0060 'International Tables Vol C Tables 4.2.6.8 and 6.1.1.4'
F F 0.0171 0.0103 'International Tables Vol C Tables 4.2.6.8 and 6.1.1.4'
S S 0.1246 0.1234 'International Tables Vol C Tables 4.2.6.8 and 6.1.1.4'

loop_
_geom_angle_atom_site_label_1
_geom_angle_atom_site_label_2
_geom_angle_atom_site_label_3
_geom_angle
O2 S1 O1 119.92(12)
O2 S1 N1 106.25(12)
O1 S1 N1 106.09(11)
O2 S1 C1 108.45(13)
O1 S1 C1 109.53(12)
N1 S1 C1 105.65(12)
C11 N1 C8 110.4(2)
C11 N1 S1 117.15(18)
C8 N1 S1 115.10(17)
C9 N2 C10 109.7(2)
C9 N2 C12 111.8(2)
C10 N2 C12 112.3(2)
C9 N2 H2A 109.9(19)
C10 N2 H2A 107(2)
C12 N2 H2A 106(2)
C2 C1 C6 120.7(3)
C2 C1 S1 120.4(2)
C6 C1 S1 118.7(2)
C3 C2 C1 119.2(3)
C3 C2 H2 120.4
C1 C2 H2 120.4
C2 C3 C4 121.0(3)
C2 C3 H3 119.5
C4 C3 H3 119.5
C5 C4 C3 118.9(3)
C5 C4 C7 120.6(3)
C3 C4 C7 120.5(3)
C6 C5 C4 121.0(3)
C6 C5 H5 119.5
C4 C5 H5 119.5
C5 C6 C1 119.1(3)
C5 C6 H6 120.5
C1 C6 H6 120.5
C4 C7 H7A 109.5
C4 C7 H7B 109.5
H7A C7 H7B 109.5
C4 C7 H7C 109.5
H7A C7 H7C 109.5
H7B C7 H7C 109.5
N1 C8 C9 110.5(2)
N1 C8 H8A 109.6
C9 C8 H8A 109.6
N1 C8 H8B 109.6
C9 C8 H8B 109.6
H8A C8 H8B 108.1
N2 C9 C8 111.8(2)
N2 C9 H9A 109.3
C8 C9 H9A 109.3
N2 C9 H9B 109.3
C8 C9 H9B 109.3
H9A C9 H9B 107.9
N2 C10 C11 110.8(2)
N2 C10 H10A 109.5
C11 C10 H10A 109.5
N2 C10 H10B 109.5
C11 C10 H10B 109.5
H10A C10 H10B 108.1
N1 C11 C10 109.5(2)
N1 C11 H11A 109.8
C10 C11 H11A 109.8
N1 C11 H11B 109.8
C10 C11 H11B 109.8
H11A C11 H11B 108.2
C13 C12 C14 110.2(2)
C13 C12 N2 110.2(2)
C14 C12 N2 110.2(2)
C13 C12 H12 108.7
C14 C12 H12 108.7
N2 C12 H12 108.7
C12 C13 H13A 109.5
C12 C13 H13B 109.5
H13A C13 H13B 109.5
C12 C13 H13C 109.5
H13A C13 H13C 109.5
H13B C13 H13C 109.5
C12 C14 H14A 109.5
C12 C14 H14B 109.5
H14A C14 H14B 109.5
C12 C14 H14C 109.5
H14A C14 H14C 109.5
H14B C14 H14C 109.5
O3 C15 O4 128.9(3)
O3 C15 C16 116.1(3)
O4 C15 C16 115.0(3)
F1' C16 F2 74.1(6)
F1' C16 F3' 106.7(6)
F2 C16 F3' 123.3(6)
F1' C16 F3 130.1(6)
F2 C16 F3 107.7(6)
F3' C16 F3 29.5(5)
F1' C16 F1 35.9(5)
F2 C16 F1 105.3(5)
F3' C16 F1 75.0(6)
F3 C16 F1 103.4(5)
F1' C16 F2' 108.3(6)
F2 C16 F2' 35.5(5)
F3' C16 F2' 103.5(7)
F3 C16 F2' 78.5(6)
F1 C16 F2' 132.7(6)
F1' C16 C15 111.1(5)
F2 C16 C15 115.6(4)
F3' C16 C15 116.1(5)
F3 C16 C15 112.0(5)
F1 C16 C15 112.0(4)
F2' C16 C15 110.6(5)

loop_
_geom_bond_atom_site_label_1
_geom_bond_atom_site_label_2
_geom_bond_distance
S1 O2 1.431(2)
S1 O1 1.435(2)
S1 N1 1.649(2)
S1 C1 1.758(3)
F1 C16 1.326(6)
F2 C16 1.311(6)
F3 C16 1.323(7)
F1' C16 1.302(7)
F2' C16 1.327(7)
F3' C16 1.312(7)
O3 C15 1.230(4)
O4 C15 1.259(3)
N1 C11 1.470(4)
N1 C8 1.478(3)
N2 C9 1.498(3)
N2 C10 1.499(3)
N2 C12 1.521(3)
N2 H2A 0.902(11)
C1 C2 1.389(4)
C1 C6 1.393(4)
C2 C3 1.382(4)
C2 H2 0.9300
C3 C4 1.391(4)
C3 H3 0.9300
C4 C5 1.386(4)
C4 C7 1.503(4)
C5 C6 1.385(4)
C5 H5 0.9300
C6 H6 0.9300
C7 H7A 0.9600
C7 H7B 0.9600
C7 H7C 0.9600
C8 C9 1.509(4)
C8 H8A 0.9700
C8 H8B 0.9700
C9 H9A 0.9700
C9 H9B 0.9700
C10 C11 1.512(4)
C10 H10A 0.9700
C10 H10B 0.9700
C11 H11A 0.9700
C11 H11B 0.9700
C12 C13 1.514(4)
C12 C14 1.519(4)
C12 H12 0.9800
C13 H13A 0.9600
C13 H13B 0.9600
C13 H13C 0.9600
C14 H14A 0.9600
C14 H14B 0.9600
C14 H14C 0.9600
C15 C16 1.531(4)

loop_
_geom_hbond_atom_site_label_D
_geom_hbond_atom_site_label_H
_geom_hbond_atom_site_label_A
_geom_hbond_site_symmetry_A
_geom_hbond_distance_DH
_geom_hbond_distance_HA
_geom_hbond_distance_DA
_geom_hbond_angle_DHA
N2 H2A O4 1_655 0.902(11) 1.828(12) 2.724(3) 172(3)
C9 H9A O2 3_655 0.97 2.52 3.405(4) 151
C10 H10A O4 3_655 0.97 2.45 3.357(4) 155
C2 H2 O3 1_645 0.93 2.58 3.225(4) 127

loop_
_geom_torsion_atom_site_label_1
_geom_torsion_atom_site_label_2
_geom_torsion_atom_site_label_3
_geom_torsion_atom_site_label_4
_geom_torsion
O2 S1 N1 C11 -172.47(19)
O1 S1 N1 C11 -43.8(2)
C1 S1 N1 C11 72.4(2)
O2 S1 N1 C8 55.2(2)
O1 S1 N1 C8 -176.13(19)
C1 S1 N1 C8 -59.9(2)
O2 S1 C1 C2 163.9(2)
O1 S1 C1 C2 31.4(3)
N1 S1 C1 C2 -82.5(2)
O2 S1 C1 C6 -20.4(3)
O1 S1 C1 C6 -152.9(2)
N1 S1 C1 C6 93.2(2)
C6 C1 C2 C3 -1.7(4)
S1 C1 C2 C3 173.9(2)
C1 C2 C3 C4 -0.6(4)
C2 C3 C4 C5 2.0(4)
C2 C3 C4 C7 -177.8(3)
C3 C4 C5 C6 -1.1(4)
C7 C4 C5 C6 178.7(3)
C4 C5 C6 C1 -1.1(4)
C2 C1 C6 C5 2.5(4)
S1 C1 C6 C5 -173.2(2)
C11 N1 C8 C9 58.7(3)
S1 N1 C8 C9 -165.91(18)
C10 N2 C9 C8 54.2(3)
C12 N2 C9 C8 179.4(2)
N1 C8 C9 N2 -55.7(3)
C9 N2 C10 C11 -56.1(3)
C12 N2 C10 C11 178.9(2)
C8 N1 C11 C10 -60.6(3)
S1 N1 C11 C10 164.97(18)
N2 C10 C11 N1 59.7(3)
C9 N2 C12 C13 57.2(3)
C10 N2 C12 C13 -179.0(2)
C9 N2 C12 C14 179.1(2)
C10 N2 C12 C14 -57.1(3)
O3 C15 C16 F1' 67.0(11)
O4 C15 C16 F1' -112.9(10)
O3 C15 C16 F2 -14.9(9)
O4 C15 C16 F2 165.2(9)
O3 C15 C16 F3' -170.9(9)
O4 C15 C16 F3' 9.3(10)
O3 C15 C16 F3 -138.8(8)
O4 C15 C16 F3 41.4(8)
O3 C15 C16 F1 105.7(9)
O4 C15 C16 F1 -74.2(9)
O3 C15 C16 F2' -53.3(11)
O4 C15 C16 F2' 126.8(10)
